data_4301911
loop_
_publ_author_name
'Jeffrey D. Rinehart'
'T. David Harris'
'Stosh A. Kozimor'
'Bart M. Bartlett'
'Jeffrey R. Long'

_publ_section_title
;
Magnetic Exchange Coupling in Actinide-Containing Molecules
;
_journal_name_full 'Inorganic Chemistry'
_journal_page_first 3382
_journal_page_last 3395
_journal_paper_doi 10.1021/ic801303w
_journal_volume 48
_journal_year 2009
_chemical_formula_sum 'C52 H88 Cl2 Fe N16 P4 U2'
_chemical_formula_weight 1664.07
_chemical_name_systematic
; 
 ? 
;
_space_group_IT_number 14
_symmetry_cell_setting monoclinic
_symmetry_space_group_name_Hall '-P 2yn'
_symmetry_space_group_name_H-M 'P 1 21/n 1'
_atom_sites_solution_hydrogens geom
_atom_sites_solution_primary direct
_atom_sites_solution_secondary difmap
_audit_creation_method SHELXL-97
_cell_angle_alpha 90.00
_cell_angle_beta 97.153(3)
_cell_angle_gamma 90.00
_cell_formula_units_Z 2
_cell_length_a 12.816(2)
_cell_length_b 15.989(3)
_cell_length_c 16.523(3)
_cell_measurement_reflns_used 632
_cell_measurement_temperature 167(2)
_cell_measurement_theta_max 14.34
_cell_measurement_theta_min 2.29
_cell_volume 3359.5(10)
_computing_cell_refinement 'Bruker SMART'
_computing_data_collection 'Bruker SMART'
_computing_data_reduction 'Bruker SAINT'
_computing_molecular_graphics 'Bruker SHELXTL'
_computing_publication_material 'Bruker SHELXTL'
_computing_structure_refinement 'SHELXL-97 (Sheldrick, 1997)'
_computing_structure_solution 'SHELXS-97 (Sheldrick, 1990)'
_diffrn_ambient_temperature 167(2)
_diffrn_measured_fraction_theta_full 0.996
_diffrn_measured_fraction_theta_max 0.996
_diffrn_measurement_device_type 'CCD area detector'
_diffrn_measurement_method 'phi and omega scans'
_diffrn_radiation_monochromator graphite
_diffrn_radiation_source 'fine-focus sealed tube'
_diffrn_radiation_type MoK\a
_diffrn_radiation_wavelength 0.71073
_diffrn_reflns_av_R_equivalents 0.0808
_diffrn_reflns_av_sigmaI/netI 0.0852
_diffrn_reflns_limit_h_max 11
_diffrn_reflns_limit_h_min -11
_diffrn_reflns_limit_k_max 14
_diffrn_reflns_limit_k_min -12
_diffrn_reflns_limit_l_max 15
_diffrn_reflns_limit_l_min -15
_diffrn_reflns_number 9569
_diffrn_reflns_theta_full 19.22
_diffrn_reflns_theta_max 19.22
_diffrn_reflns_theta_min 1.78
_exptl_absorpt_coefficient_mu 5.242
_exptl_absorpt_correction_T_max 1.0
_exptl_absorpt_correction_T_min 0.575
_exptl_absorpt_correction_type empirical
_exptl_crystal_colour plate
_exptl_crystal_density_diffrn 1.645
_exptl_crystal_density_method 'not measured'
_exptl_crystal_description green/yellow
_exptl_crystal_F_000 1632
_exptl_crystal_size_max 0.11
_exptl_crystal_size_mid 0.07
_exptl_crystal_size_min 0.03
_refine_diff_density_max 0.561
_refine_diff_density_min -0.470
_refine_diff_density_rms 0.115
_refine_ls_extinction_method none
_refine_ls_goodness_of_fit_ref 1.021
_refine_ls_hydrogen_treatment constr
_refine_ls_matrix_type full
_refine_ls_number_parameters 347
_refine_ls_number_reflns 2781
_refine_ls_number_restraints 0
_refine_ls_restrained_S_all 1.021
_refine_ls_R_factor_all 0.0633
_refine_ls_R_factor_gt 0.0394
_refine_ls_shift/su_max 0.001
_refine_ls_shift/su_mean 0.000
_refine_ls_structure_factor_coef Fsqd
_refine_ls_weighting_details 'calc w=1/[\s^2^(Fo^2^)+(0.0000P)^2^+2.1299P] where P=(Fo^2^+2Fc^2^)/3'
_refine_ls_weighting_scheme calc
_refine_ls_wR_factor_gt 0.0748
_refine_ls_wR_factor_ref 0.0806
_reflns_number_gt 2121
_reflns_number_total 2781
_reflns_threshold_expression >2sigma(I)
_cod_data_source_file ic801303w_si_001_5.cif
_cod_data_source_block sak25s
_cod_depositor_comments
;
The following automatic conversions were performed:
'_symmetry_cell_setting' value 'Monoclinic' changed to 'monoclinic'
according to '/home/saulius/struct/CIF-dictionaries/cif_core.dic'
dictionary named 'cif_core.dic' version 2.4.1 from 2010-06-29.

Automatic conversion script
Id: cif_fix_enum 1527 2010-12-29 10:47:43Z saulius 
;
_cod_original_cell_volume 3359.3(11)
_cod_original_sg_symbol_H-M 'P 21/n'
_cod_database_code 4301911

loop_
_symmetry_equiv_pos_as_xyz
'x, y, z'
'-x+1/2, y+1/2, -z+1/2'
'-x, -y, -z'
'x-1/2, -y-1/2, z-1/2'

loop_
_atom_site_label
_atom_site_type_symbol
_atom_site_fract_x
_atom_site_fract_y
_atom_site_fract_z
_atom_site_U_iso_or_equiv
_atom_site_adp_type
_atom_site_occupancy
_atom_site_symmetry_multiplicity
_atom_site_calc_flag
_atom_site_refinement_flags
_atom_site_disorder_assembly
_atom_site_disorder_group
U1 U 0.95325(4) 0.26643(3) 0.78315(3) 0.0277(2) Uani 1 1 d . A .
Fe1 Fe 1.0000 0.5000 1.0000 0.0259(7) Uani 1 2 d S . .
P1 P 0.9175(3) 0.5877(2) 0.9060(2) 0.0419(11) Uani 1 1 d . . .
P2 P 1.1443(3) 0.5285(2) 0.9416(2) 0.0401(10) Uani 1 1 d . . .
Cl1 Cl 0.9636(2) 0.38819(19) 0.90740(18) 0.0354(9) Uani 1 1 d . . .
N1 N 0.9674(8) 0.1315(7) 0.7231(6) 0.030(3) Uani 1 1 d . . .
N2 N 0.9382(7) 0.1872(6) 0.6609(7) 0.033(3) Uani 1 1 d . A .
N3 N 1.1206(8) 0.2198(6) 0.8509(6) 0.031(3) Uani 1 1 d . . .
N4 N 1.1386(8) 0.2668(6) 0.7841(6) 0.028(2) Uani 1 1 d . A .
N5 N 0.9598(10) 0.3818(7) 0.6930(6) 0.040(3) Uani 1 1 d . . .
N6 N 0.8557(10) 0.3733(6) 0.7041(6) 0.035(3) Uani 1 1 d . A .
N7 N 0.7924(10) 0.2355(6) 0.8354(6) 0.039(3) Uani 1 1 d . . .
N8 N 0.8702(9) 0.1942(6) 0.8849(7) 0.038(3) Uani 1 1 d . A .
C1 C 1.0060(10) 0.0631(10) 0.6921(10) 0.044(4) Uani 1 1 d . A .
C2 C 1.0003(11) 0.0711(11) 0.6081(11) 0.063(5) Uani 1 1 d . . .
H2A H 1.0211 0.0311 0.5707 0.076 Uiso 1 1 calc R A .
C3 C 0.9578(11) 0.1503(12) 0.5900(9) 0.048(4) Uani 1 1 d . A .
C4 C 1.0520(12) -0.0062(9) 0.7443(9) 0.075(5) Uani 1 1 d . . .
H4A H 1.0437 0.0056 0.8013 0.112 Uiso 1 1 calc R A .
H4B H 1.1269 -0.0115 0.7386 0.112 Uiso 1 1 calc R . .
H4C H 1.0158 -0.0585 0.7274 0.112 Uiso 1 1 calc R . .
C5 C 0.9395(12) 0.2004(10) 0.5129(8) 0.084(6) Uani 1 1 d . . .
H5A H 0.9066 0.2539 0.5239 0.126 Uiso 1 1 calc R A .
H5B H 0.8930 0.1693 0.4719 0.126 Uiso 1 1 calc R . .
H5C H 1.0068 0.2108 0.4924 0.126 Uiso 1 1 calc R . .
C6 C 1.2094(13) 0.1811(9) 0.8794(8) 0.043(4) Uani 1 1 d . A .
C7 C 1.2873(11) 0.2037(8) 0.8340(9) 0.045(4) Uani 1 1 d . . .
H7A H 1.3588 0.1865 0.8427 0.054 Uiso 1 1 calc R A .
C8 C 1.2411(11) 0.2573(8) 0.7720(8) 0.035(3) Uani 1 1 d . A .
C9 C 1.2136(12) 0.1237(9) 0.9494(8) 0.068(5) Uani 1 1 d . . .
H9A H 1.1441 0.1206 0.9681 0.102 Uiso 1 1 calc R A .
H9B H 1.2650 0.1443 0.9937 0.102 Uiso 1 1 calc R . .
H9C H 1.2345 0.0679 0.9328 0.102 Uiso 1 1 calc R . .
C10 C 1.2849(11) 0.3020(8) 0.7042(8) 0.055(4) Uani 1 1 d . . .
H10A H 1.2288 0.3340 0.6724 0.083 Uiso 1 1 calc R A .
H10B H 1.3137 0.2611 0.6687 0.083 Uiso 1 1 calc R . .
H10C H 1.3408 0.3401 0.7270 0.083 Uiso 1 1 calc R . .
C11 C 0.9682(13) 0.4479(9) 0.6433(8) 0.037(4) Uani 1 1 d . A .
C12 C 0.8717(15) 0.4815(9) 0.6237(8) 0.050(4) Uani 1 1 d . . .
H12A H 0.8557 0.5292 0.5901 0.060 Uiso 1 1 calc R A .
C13 C 0.8008(11) 0.4355(9) 0.6605(8) 0.034(4) Uani 1 1 d . A .
C14 C 1.0744(11) 0.4748(8) 0.6199(7) 0.053(4) Uani 1 1 d . . .
H14A H 1.1289 0.4360 0.6438 0.080 Uiso 1 1 calc R A .
H14B H 1.0908 0.5314 0.6404 0.080 Uiso 1 1 calc R . .
H14C H 1.0718 0.4744 0.5604 0.080 Uiso 1 1 calc R . .
C15 C 0.6868(11) 0.4416(8) 0.6619(8) 0.059(5) Uani 1 1 d . . .
H15A H 0.6636 0.3964 0.6956 0.089 Uiso 1 1 calc R A .
H15B H 0.6508 0.4367 0.6062 0.089 Uiso 1 1 calc R . .
H15C H 0.6700 0.4957 0.6849 0.089 Uiso 1 1 calc R . .
C16 C 0.7026(12) 0.2333(9) 0.8703(10) 0.047(4) Uani 1 1 d . A .
C17 C 0.7232(15) 0.1890(9) 0.9432(10) 0.060(5) Uani 1 1 d . . .
H17A H 0.6747 0.1773 0.9807 0.072 Uiso 1 1 calc R A .
C18 C 0.8306(14) 0.1648(8) 0.9507(9) 0.043(4) Uani 1 1 d . A .
C19 C 0.6038(11) 0.2751(10) 0.8329(9) 0.078(5) Uani 1 1 d . . .
H19A H 0.6154 0.3003 0.7807 0.118 Uiso 1 1 calc R A .
H19B H 0.5840 0.3187 0.8698 0.118 Uiso 1 1 calc R . .
H19C H 0.5472 0.2336 0.8238 0.118 Uiso 1 1 calc R . .
C20 C 0.8935(13) 0.1175(8) 1.0164(8) 0.070(5) Uani 1 1 d . . .
H20A H 0.9655 0.1112 1.0033 0.104 Uiso 1 1 calc R A .
H20B H 0.8621 0.0622 1.0215 0.104 Uiso 1 1 calc R . .
H20C H 0.8944 0.1479 1.0680 0.104 Uiso 1 1 calc R . .
C21A C 1.029(3) 0.629(2) 0.845(2) 0.063(12) Uiso 0.50 1 d P A 1
H21A H 0.9979 0.6531 0.7919 0.075 Uiso 0.50 1 calc PR A 1
H21B H 1.0699 0.6738 0.8762 0.075 Uiso 0.50 1 calc PR A 1
C21B C 0.995(2) 0.603(2) 0.8259(17) 0.043(10) Uiso 0.50 1 d P A 2
H21C H 0.9889 0.5551 0.7879 0.052 Uiso 0.50 1 calc PR A 2
H21D H 0.9737 0.6547 0.7950 0.052 Uiso 0.50 1 calc PR A 2
C22A C 1.092(2) 0.5641(18) 0.8327(17) 0.056(9) Uiso 0.50 1 d P A 1
H22A H 1.1501 0.5815 0.8023 0.067 Uiso 0.50 1 calc PR A 1
H22B H 1.0516 0.5188 0.8022 0.067 Uiso 0.50 1 calc PR A 1
C22B C 1.119(2) 0.6120(19) 0.8733(18) 0.057(9) Uiso 0.50 1 d P A 2
H22C H 1.1279 0.6657 0.9031 0.068 Uiso 0.50 1 calc PR A 2
H22D H 1.1699 0.6108 0.8326 0.068 Uiso 0.50 1 calc PR A 2
C23 C 0.8050(12) 0.5527(9) 0.8402(9) 0.087(6) Uani 1 1 d . A .
H23A H 0.7790 0.5981 0.8032 0.130 Uiso 1 1 calc R . .
H23B H 0.7498 0.5360 0.8729 0.130 Uiso 1 1 calc R . .
H23C H 0.8244 0.5048 0.8083 0.130 Uiso 1 1 calc R . .
C24 C 0.8722(12) 0.6887(8) 0.9365(8) 0.074(5) Uani 1 1 d . A .
H24A H 0.8385 0.7186 0.8884 0.111 Uiso 1 1 calc R . .
H24B H 0.9322 0.7213 0.9621 0.111 Uiso 1 1 calc R . .
H24C H 0.8214 0.6810 0.9755 0.111 Uiso 1 1 calc R . .
C25 C 1.2211(14) 0.4465(9) 0.9020(11) 0.125(9) Uani 1 1 d . A .
H25A H 1.2807 0.4714 0.8788 0.188 Uiso 1 1 calc R . .
H25B H 1.1769 0.4156 0.8594 0.188 Uiso 1 1 calc R . .
H25C H 1.2472 0.4082 0.9462 0.188 Uiso 1 1 calc R . .
C26 C 1.2495(14) 0.5903(12) 0.9940(12) 0.140(10) Uani 1 1 d . A .
H26A H 1.3056 0.5965 0.9593 0.210 Uiso 1 1 calc R . .
H26C H 1.2774 0.5623 1.0449 0.210 Uiso 1 1 calc R . .
H26B H 1.2226 0.6456 1.0064 0.210 Uiso 1 1 calc R . .

loop_
_atom_site_aniso_label
_atom_site_aniso_U_11
_atom_site_aniso_U_22
_atom_site_aniso_U_33
_atom_site_aniso_U_23
_atom_site_aniso_U_13
_atom_site_aniso_U_12
U1 0.0294(3) 0.0268(3) 0.0279(3) -0.0008(3) 0.0071(2) -0.0015(3)
Fe1 0.0266(17) 0.0257(17) 0.0255(14) -0.0010(12) 0.0042(13) 0.0002(12)
P1 0.052(3) 0.041(3) 0.032(2) 0.0018(19) 0.004(2) 0.015(2)
P2 0.040(3) 0.032(2) 0.051(2) -0.0053(19) 0.016(2) -0.0081(18)
Cl1 0.035(2) 0.032(2) 0.038(2) -0.0109(17) 0.0042(17) -0.0008(16)
N1 0.036(8) 0.029(8) 0.025(7) -0.009(7) 0.005(6) -0.007(6)
N2 0.020(7) 0.046(7) 0.036(7) 0.000(7) 0.017(6) -0.008(5)
N3 0.031(8) 0.024(7) 0.035(7) 0.007(6) -0.004(6) 0.004(6)
N4 0.032(8) 0.026(7) 0.025(6) 0.000(6) 0.005(5) 0.009(5)
N5 0.044(10) 0.040(9) 0.034(8) 0.004(6) 0.004(7) 0.012(6)
N6 0.032(9) 0.046(8) 0.028(7) -0.007(6) 0.008(6) 0.008(7)
N7 0.033(8) 0.040(8) 0.042(7) -0.012(6) 0.001(7) -0.017(6)
N8 0.047(9) 0.024(7) 0.046(8) -0.002(6) 0.022(8) -0.007(6)
C1 0.028(10) 0.051(13) 0.057(13) -0.021(10) 0.017(9) -0.001(8)
C2 0.046(12) 0.070(14) 0.076(15) -0.034(11) 0.018(10) 0.011(9)
C3 0.023(10) 0.092(15) 0.031(11) -0.014(10) 0.014(8) -0.022(9)
C4 0.064(12) 0.046(11) 0.119(15) -0.020(11) 0.033(12) 0.011(9)
C5 0.067(13) 0.150(17) 0.038(10) -0.005(11) 0.015(9) -0.009(11)
C6 0.040(12) 0.063(11) 0.028(9) 0.003(8) 0.006(9) 0.008(9)
C7 0.032(10) 0.045(11) 0.058(10) -0.008(8) 0.003(10) 0.015(8)
C8 0.033(10) 0.036(10) 0.038(9) -0.024(8) 0.010(8) 0.002(8)
C9 0.088(14) 0.075(12) 0.044(10) 0.019(9) 0.017(9) 0.025(9)
C10 0.055(11) 0.057(11) 0.060(10) 0.006(8) 0.034(9) 0.005(8)
C11 0.046(13) 0.038(11) 0.026(9) -0.001(8) -0.001(8) 0.013(9)
C12 0.065(14) 0.041(11) 0.045(10) 0.017(8) 0.014(10) 0.008(10)
C13 0.035(11) 0.039(10) 0.028(8) 0.006(7) -0.001(8) 0.029(9)
C14 0.071(13) 0.047(10) 0.046(9) 0.010(8) 0.021(9) 0.006(8)
C15 0.037(12) 0.080(12) 0.058(11) -0.011(9) -0.006(9) 0.023(8)
C16 0.038(12) 0.046(10) 0.061(11) -0.026(10) 0.025(10) -0.030(9)
C17 0.085(17) 0.038(10) 0.063(13) -0.014(9) 0.032(11) -0.032(9)
C18 0.065(14) 0.027(10) 0.043(11) -0.007(8) 0.032(10) -0.020(9)
C19 0.022(11) 0.137(16) 0.078(11) -0.031(11) 0.011(9) -0.022(10)
C20 0.118(16) 0.047(11) 0.051(10) 0.005(9) 0.042(11) -0.008(10)
C23 0.116(16) 0.073(13) 0.060(11) -0.035(9) -0.033(11) 0.031(10)
C24 0.112(14) 0.046(10) 0.052(10) 0.004(8) -0.037(10) 0.009(9)
C25 0.15(2) 0.053(12) 0.20(2) -0.061(13) 0.145(18) -0.036(11)
C26 0.107(17) 0.17(2) 0.164(19) -0.119(16) 0.107(16) -0.100(15)

loop_
_atom_type_symbol
_atom_type_description
_atom_type_scat_dispersion_real
_atom_type_scat_dispersion_imag
_atom_type_scat_source
C C 0.0033 0.0016 'International Tables Vol C Tables 4.2.6.8 and 6.1.1.4'
H H 0.0000 0.0000 'International Tables Vol C Tables 4.2.6.8 and 6.1.1.4'
N N 0.0061 0.0033 'International Tables Vol C Tables 4.2.6.8 and 6.1.1.4'
P P 0.1023 0.0942 'International Tables Vol C Tables 4.2.6.8 and 6.1.1.4'
Cl Cl 0.1484 0.1585 'International Tables Vol C Tables 4.2.6.8 and 6.1.1.4'
Fe Fe 0.3463 0.8444 'International Tables Vol C Tables 4.2.6.8 and 6.1.1.4'
U U -9.6767 9.6646 'International Tables Vol C Tables 4.2.6.8 and 6.1.1.4'

loop_
_geom_angle_atom_site_label_1
_geom_angle_atom_site_label_2
_geom_angle_atom_site_label_3
_geom_angle
_geom_angle_site_symmetry_1
_geom_angle_site_symmetry_3
_geom_angle_publ_flag
N2 U1 N4 89.0(3) . . ?
N2 U1 N5 83.5(4) . . ?
N4 U1 N5 83.6(4) . . ?
N2 U1 N7 102.4(3) . . ?
N4 U1 N7 155.2(4) . . ?
N5 U1 N7 119.2(4) . . ?
N2 U1 N1 33.6(3) . . ?
N4 U1 N1 82.9(3) . . ?
N5 U1 N1 115.4(3) . . ?
N7 U1 N1 94.4(3) . . ?
N2 U1 N8 110.1(3) . . ?
N4 U1 N8 121.9(4) . . ?
N5 U1 N8 150.1(4) . . ?
N7 U1 N8 33.5(3) . . ?
N1 U1 N8 85.4(3) . . ?
N2 U1 N6 86.3(3) . . ?
N4 U1 N6 117.0(4) . . ?
N5 U1 N6 33.4(3) . . ?
N7 U1 N6 86.0(4) . . ?
N1 U1 N6 118.5(3) . . ?
N8 U1 N6 118.6(4) . . ?
N2 U1 N3 101.7(3) . . ?
N4 U1 N3 33.5(3) . . ?
N5 U1 N3 115.6(4) . . ?
N7 U1 N3 121.8(4) . . ?
N1 U1 N3 78.7(3) . . ?
N8 U1 N3 88.4(4) . . ?
N6 U1 N3 147.6(4) . . ?
N2 U1 Cl1 168.6(3) . . ?
N4 U1 Cl1 92.1(2) . . ?
N5 U1 Cl1 85.3(2) . . ?
N7 U1 Cl1 81.0(2) . . ?
N1 U1 Cl1 157.8(3) . . ?
N8 U1 Cl1 78.9(2) . . ?
N6 U1 Cl1 83.0(2) . . ?
N3 U1 Cl1 85.2(2) . . ?
P2 Fe1 P2 180.0 3_767 . ?
P2 Fe1 P1 94.71(13) 3_767 . ?
P2 Fe1 P1 85.29(13) . . ?
P2 Fe1 P1 85.29(13) 3_767 3_767 ?
P2 Fe1 P1 94.71(13) . 3_767 ?
P1 Fe1 P1 180.00(14) . 3_767 ?
P2 Fe1 Cl1 88.96(12) 3_767 3_767 ?
P2 Fe1 Cl1 91.04(12) . 3_767 ?
P1 Fe1 Cl1 90.76(11) . 3_767 ?
P1 Fe1 Cl1 89.24(11) 3_767 3_767 ?
P2 Fe1 Cl1 91.04(12) 3_767 . ?
P2 Fe1 Cl1 88.96(12) . . ?
P1 Fe1 Cl1 89.24(11) . . ?
P1 Fe1 Cl1 90.76(11) 3_767 . ?
Cl1 Fe1 Cl1 180.0 3_767 . ?
C21B P1 C23 94.3(12) . . ?
C21B P1 C24 108.3(12) . . ?
C23 P1 C24 100.8(7) . . ?
C21B P1 C21A 19.3(14) . . ?
C23 P1 C21A 112.2(13) . . ?
C24 P1 C21A 96.8(11) . . ?
C21B P1 Fe1 110.1(10) . . ?
C23 P1 Fe1 119.9(5) . . ?
C24 P1 Fe1 120.2(4) . . ?
C21A P1 Fe1 104.9(11) . . ?
C22B P2 C26 87.6(12) . . ?
C22B P2 C25 112.5(12) . . ?
C26 P2 C25 99.4(9) . . ?
C22B P2 C22A 32.7(10) . . ?
C26 P2 C22A 116.1(12) . . ?
C25 P2 C22A 91.1(10) . . ?
C22B P2 Fe1 109.8(10) . . ?
C26 P2 Fe1 120.8(5) . . ?
C25 P2 Fe1 121.6(5) . . ?
C22A P2 Fe1 104.6(9) . . ?
Fe1 Cl1 U1 169.02(14) . . ?
C1 N1 N2 108.9(10) . . ?
C1 N1 U1 162.5(9) . . ?
N2 N1 U1 72.4(7) . . ?
C3 N2 N1 107.4(10) . . ?
C3 N2 U1 163.6(8) . . ?
N1 N2 U1 74.0(7) . . ?
C6 N3 N4 108.4(10) . . ?
C6 N3 U1 169.0(8) . . ?
N4 N3 U1 71.8(7) . . ?
C8 N4 N3 108.5(9) . . ?
C8 N4 U1 169.1(7) . . ?
N3 N4 U1 74.7(7) . . ?
C11 N5 N6 108.1(10) . . ?
C11 N5 U1 177.3(10) . . ?
N6 N5 U1 74.3(8) . . ?
C13 N6 N5 107.6(10) . . ?
C13 N6 U1 178.7(8) . . ?
N5 N6 U1 72.3(7) . . ?
C16 N7 N8 109.1(11) . . ?
C16 N7 U1 169.0(8) . . ?
N8 N7 U1 73.7(7) . . ?
C18 N8 N7 109.3(12) . . ?
C18 N8 U1 169.8(8) . . ?
N7 N8 U1 72.8(7) . . ?
N1 C1 C2 109.5(14) . . ?
N1 C1 C4 122.1(14) . . ?
C2 C1 C4 128.2(15) . . ?
C1 C2 C3 105.5(13) . . ?
N2 C3 C2 108.5(12) . . ?
N2 C3 C5 118.2(16) . . ?
C2 C3 C5 133.0(16) . . ?
N3 C6 C7 109.5(12) . . ?
N3 C6 C9 121.0(14) . . ?
C7 C6 C9 129.5(15) . . ?
C6 C7 C8 106.8(12) . . ?
N4 C8 C7 106.7(11) . . ?
N4 C8 C10 121.0(13) . . ?
C7 C8 C10 132.3(14) . . ?
N5 C11 C12 108.5(13) . . ?
N5 C11 C14 121.2(13) . . ?
C12 C11 C14 130.3(15) . . ?
C11 C12 C13 108.5(13) . . ?
C12 C13 N6 107.3(12) . . ?
C12 C13 C15 133.5(15) . . ?
N6 C13 C15 119.2(14) . . ?
N7 C16 C17 107.6(13) . . ?
N7 C16 C19 122.4(15) . . ?
C17 C16 C19 130.0(16) . . ?
C16 C17 C18 106.9(14) . . ?
N8 C18 C17 107.1(14) . . ?
N8 C18 C20 123.2(16) . . ?
C17 C18 C20 129.6(15) . . ?
C22A C21A P1 107(2) . . ?
C22B C21B P1 104.5(18) . . ?
C21A C22A P2 104(2) . . ?
C21B C22B P2 108.7(18) . . ?

loop_
_geom_bond_atom_site_label_1
_geom_bond_atom_site_label_2
_geom_bond_distance
_geom_bond_site_symmetry_2
_geom_bond_publ_flag
U1 N2 2.371(11) . ?
U1 N4 2.374(11) . ?
U1 N5 2.380(12) . ?
U1 N7 2.383(12) . ?
U1 N1 2.391(11) . ?
U1 N8 2.395(11) . ?
U1 N6 2.405(11) . ?
U1 N3 2.410(11) . ?
U1 Cl1 2.820(3) . ?
Fe1 P2 2.237(4) 3_767 ?
Fe1 P2 2.237(4) . ?
Fe1 P1 2.256(3) . ?
Fe1 P1 2.256(3) 3_767 ?
Fe1 Cl1 2.362(3) 3_767 ?
Fe1 Cl1 2.362(3) . ?
P1 C21B 1.77(3) . ?
P1 C23 1.784(15) . ?
P1 C24 1.809(13) . ?
P1 C21A 1.97(3) . ?
P2 C22B 1.75(3) . ?
P2 C26 1.804(16) . ?
P2 C25 1.809(14) . ?
P2 C22A 1.93(3) . ?
N1 C1 1.329(15) . ?
N1 N2 1.376(12) . ?
N2 C3 1.363(15) . ?
N3 C6 1.329(15) . ?
N3 N4 1.378(12) . ?
N4 C8 1.361(14) . ?
N5 C11 1.350(15) . ?
N5 N6 1.375(13) . ?
N6 C13 1.369(14) . ?
N7 C16 1.350(15) . ?
N7 N8 1.377(13) . ?
N8 C18 1.341(15) . ?
C1 C2 1.388(18) . ?
C1 C4 1.479(18) . ?
C2 C3 1.396(18) . ?
C3 C5 1.500(18) . ?
C6 C7 1.369(16) . ?
C6 C9 1.472(17) . ?
C7 C8 1.408(16) . ?
C8 C10 1.497(16) . ?
C11 C12 1.351(17) . ?
C11 C14 1.522(17) . ?
C12 C13 1.369(17) . ?
C13 C15 1.467(17) . ?
C16 C17 1.394(18) . ?
C16 C19 1.495(19) . ?
C17 C18 1.420(19) . ?
C18 C20 1.477(18) . ?
C21A C22A 1.35(4) . ?
C21B C22B 1.69(4) . ?

loop_
_geom_torsion_atom_site_label_1
_geom_torsion_atom_site_label_2
_geom_torsion_atom_site_label_3
_geom_torsion_atom_site_label_4
_geom_torsion
_geom_torsion_site_symmetry_1
_geom_torsion_site_symmetry_2
_geom_torsion_site_symmetry_3
_geom_torsion_site_symmetry_4
_geom_torsion_publ_flag
P2 Fe1 P1 C21B -163.0(12) 3_767 . . . ?
P2 Fe1 P1 C21B 17.0(12) . . . . ?
P1 Fe1 P1 C21B -107(77) 3_767 . . . ?
Cl1 Fe1 P1 C21B 108.0(12) 3_767 . . . ?
Cl1 Fe1 P1 C21B -72.0(12) . . . . ?
P2 Fe1 P1 C23 -55.4(6) 3_767 . . . ?
P2 Fe1 P1 C23 124.6(6) . . . . ?
P1 Fe1 P1 C23 0(70) 3_767 . . . ?
Cl1 Fe1 P1 C23 -144.4(6) 3_767 . . . ?
Cl1 Fe1 P1 C23 35.6(6) . . . . ?
P2 Fe1 P1 C24 70.3(6) 3_767 . . . ?
P2 Fe1 P1 C24 -109.7(6) . . . . ?
P1 Fe1 P1 C24 126(70) 3_767 . . . ?
Cl1 Fe1 P1 C24 -18.8(6) 3_767 . . . ?
Cl1 Fe1 P1 C24 161.2(6) . . . . ?
P2 Fe1 P1 C21A 177.5(11) 3_767 . . . ?
P2 Fe1 P1 C21A -2.5(11) . . . . ?
P1 Fe1 P1 C21A -127(81) 3_767 . . . ?
Cl1 Fe1 P1 C21A 88.5(11) 3_767 . . . ?
Cl1 Fe1 P1 C21A -91.5(11) . . . . ?
P2 Fe1 P2 C22B 112(28) 3_767 . . . ?
P1 Fe1 P2 C22B 10.5(11) . . . . ?
P1 Fe1 P2 C22B -169.5(11) 3_767 . . . ?
Cl1 Fe1 P2 C22B -80.2(11) 3_767 . . . ?
Cl1 Fe1 P2 C22B 99.8(11) . . . . ?
P2 Fe1 P2 C26 -149(27) 3_767 . . . ?
P1 Fe1 P2 C26 109.9(9) . . . . ?
P1 Fe1 P2 C26 -70.1(9) 3_767 . . . ?
Cl1 Fe1 P2 C26 19.2(9) 3_767 . . . ?
Cl1 Fe1 P2 C26 -160.8(9) . . . . ?
P2 Fe1 P2 C25 -23(26) 3_767 . . . ?
P1 Fe1 P2 C25 -124.0(8) . . . . ?
P1 Fe1 P2 C25 56.0(8) 3_767 . . . ?
Cl1 Fe1 P2 C25 145.4(8) 3_767 . . . ?
Cl1 Fe1 P2 C25 -34.6(8) . . . . ?
P2 Fe1 P2 C22A 78(27) 3_767 . . . ?
P1 Fe1 P2 C22A -23.4(9) . . . . ?
P1 Fe1 P2 C22A 156.6(9) 3_767 . . . ?
Cl1 Fe1 P2 C22A -114.1(9) 3_767 . . . ?
Cl1 Fe1 P2 C22A 65.9(9) . . . . ?
P2 Fe1 Cl1 U1 174.3(7) 3_767 . . . ?
P2 Fe1 Cl1 U1 -5.7(7) . . . . ?
P1 Fe1 Cl1 U1 79.6(7) . . . . ?
P1 Fe1 Cl1 U1 -100.4(7) 3_767 . . . ?
Cl1 Fe1 Cl1 U1 43(62) 3_767 . . . ?
N2 U1 Cl1 Fe1 -62.5(14) . . . . ?
N4 U1 Cl1 Fe1 32.9(8) . . . . ?
N5 U1 Cl1 Fe1 -50.5(8) . . . . ?
N7 U1 Cl1 Fe1 -171.0(8) . . . . ?
N1 U1 Cl1 Fe1 109.4(9) . . . . ?
N8 U1 Cl1 Fe1 155.0(8) . . . . ?
N6 U1 Cl1 Fe1 -84.0(8) . . . . ?
N3 U1 Cl1 Fe1 65.7(8) . . . . ?
N2 U1 N1 C1 97(3) . . . . ?
N4 U1 N1 C1 -1(3) . . . . ?
N5 U1 N1 C1 78(3) . . . . ?
N7 U1 N1 C1 -157(3) . . . . ?
N8 U1 N1 C1 -124(3) . . . . ?
N6 U1 N1 C1 115(3) . . . . ?
N3 U1 N1 C1 -35(3) . . . . ?
Cl1 U1 N1 C1 -80(3) . . . . ?
N4 U1 N1 N2 -98.8(6) . . . . ?
N5 U1 N1 N2 -19.4(7) . . . . ?
N7 U1 N1 N2 105.9(6) . . . . ?
N8 U1 N1 N2 138.2(6) . . . . ?
N6 U1 N1 N2 18.1(7) . . . . ?
N3 U1 N1 N2 -132.5(6) . . . . ?
Cl1 U1 N1 N2 -177.1(5) . . . . ?
C1 N1 N2 C3 1.3(13) . . . . ?
U1 N1 N2 C3 163.0(9) . . . . ?
C1 N1 N2 U1 -161.6(9) . . . . ?
N4 U1 N2 C3 -19(4) . . . . ?
N5 U1 N2 C3 65(4) . . . . ?
N7 U1 N2 C3 -177(4) . . . . ?
N1 U1 N2 C3 -97(4) . . . . ?
N8 U1 N2 C3 -142(4) . . . . ?
N6 U1 N2 C3 98(4) . . . . ?
N3 U1 N2 C3 -50(4) . . . . ?
Cl1 U1 N2 C3 77(4) . . . . ?
N4 U1 N2 N1 78.8(6) . . . . ?
N5 U1 N2 N1 162.4(6) . . . . ?
N7 U1 N2 N1 -79.1(6) . . . . ?
N8 U1 N2 N1 -45.0(6) . . . . ?
N6 U1 N2 N1 -164.1(6) . . . . ?
N3 U1 N2 N1 47.6(6) . . . . ?
Cl1 U1 N2 N1 174.5(9) . . . . ?
N2 U1 N3 C6 -23(5) . . . . ?
N4 U1 N3 C6 -93(5) . . . . ?
N5 U1 N3 C6 -112(5) . . . . ?
N7 U1 N3 C6 89(5) . . . . ?
N1 U1 N3 C6 1(5) . . . . ?
N8 U1 N3 C6 87(5) . . . . ?
N6 U1 N3 C6 -125(5) . . . . ?
Cl1 U1 N3 C6 166(5) . . . . ?
N2 U1 N3 N4 69.7(6) . . . . ?
N5 U1 N3 N4 -18.7(6) . . . . ?
N7 U1 N3 N4 -177.5(5) . . . . ?
N1 U1 N3 N4 94.3(6) . . . . ?
N8 U1 N3 N4 179.9(6) . . . . ?
N6 U1 N3 N4 -32.1(9) . . . . ?
Cl1 U1 N3 N4 -101.2(5) . . . . ?
C6 N3 N4 C8 -0.7(12) . . . . ?
U1 N3 N4 C8 -169.1(8) . . . . ?
C6 N3 N4 U1 168.4(9) . . . . ?
N2 U1 N4 C8 -5(5) . . . . ?
N5 U1 N4 C8 -88(5) . . . . ?
N7 U1 N4 C8 114(5) . . . . ?
N1 U1 N4 C8 28(5) . . . . ?
N8 U1 N4 C8 108(5) . . . . ?
N6 U1 N4 C8 -90(5) . . . . ?
N3 U1 N4 C8 108(5) . . . . ?
Cl1 U1 N4 C8 -173(5) . . . . ?
N2 U1 N4 N3 -113.3(6) . . . . ?
N5 U1 N4 N3 163.1(6) . . . . ?
N7 U1 N4 N3 5.0(10) . . . . ?
N1 U1 N4 N3 -80.2(6) . . . . ?
N8 U1 N4 N3 -0.2(7) . . . . ?
N6 U1 N4 N3 161.3(5) . . . . ?
Cl1 U1 N4 N3 78.1(5) . . . . ?
N2 U1 N5 C11 -113(20) . . . . ?
N4 U1 N5 C11 -23(20) . . . . ?
N7 U1 N5 C11 147(20) . . . . ?
N1 U1 N5 C11 -102(20) . . . . ?
N8 U1 N5 C11 128(20) . . . . ?
N6 U1 N5 C11 154(20) . . . . ?
N3 U1 N5 C11 -13(20) . . . . ?
Cl1 U1 N5 C11 70(20) . . . . ?
N2 U1 N5 N6 93.2(6) . . . . ?
N4 U1 N5 N6 -177.2(6) . . . . ?
N7 U1 N5 N6 -7.5(7) . . . . ?
N1 U1 N5 N6 103.8(6) . . . . ?
N8 U1 N5 N6 -26.5(10) . . . . ?
N3 U1 N5 N6 -166.9(5) . . . . ?
Cl1 U1 N5 N6 -84.5(6) . . . . ?
C11 N5 N6 C13 -0.2(12) . . . . ?
U1 N5 N6 C13 178.6(8) . . . . ?
C11 N5 N6 U1 -178.8(9) . . . . ?
N2 U1 N6 C13 -168(47) . . . . ?
N4 U1 N6 C13 -81(47) . . . . ?
N5 U1 N6 C13 -85(47) . . . . ?
N7 U1 N6 C13 89(47) . . . . ?
N1 U1 N6 C13 -178(100) . . . . ?
N8 U1 N6 C13 81(47) . . . . ?
N3 U1 N6 C13 -62(47) . . . . ?
Cl1 U1 N6 C13 8(47) . . . . ?
N2 U1 N6 N5 -83.8(6) . . . . ?
N4 U1 N6 N5 3.2(7) . . . . ?
N7 U1 N6 N5 173.4(6) . . . . ?
N1 U1 N6 N5 -93.7(6) . . . . ?
N8 U1 N6 N5 165.3(6) . . . . ?
N3 U1 N6 N5 22.4(9) . . . . ?
Cl1 U1 N6 N5 92.0(6) . . . . ?
N2 U1 N7 C16 -146(5) . . . . ?
N4 U1 N7 C16 99(6) . . . . ?
N5 U1 N7 C16 -56(5) . . . . ?
N1 U1 N7 C16 -179(5) . . . . ?
N8 U1 N7 C16 107(5) . . . . ?
N6 U1 N7 C16 -60(5) . . . . ?
N3 U1 N7 C16 102(5) . . . . ?
Cl1 U1 N7 C16 23(5) . . . . ?
N2 U1 N7 N8 107.7(6) . . . . ?
N4 U1 N7 N8 -8.0(11) . . . . ?
N5 U1 N7 N8 -162.8(6) . . . . ?
N1 U1 N7 N8 74.7(6) . . . . ?
N6 U1 N7 N8 -167.0(6) . . . . ?
N3 U1 N7 N8 -4.7(7) . . . . ?
Cl1 U1 N7 N8 -83.4(5) . . . . ?
C16 N7 N8 C18 0.6(13) . . . . ?
U1 N7 N8 C18 169.5(9) . . . . ?
C16 N7 N8 U1 -168.8(8) . . . . ?
N2 U1 N8 C18 175(7) . . . . ?
N4 U1 N8 C18 73(7) . . . . ?
N5 U1 N8 C18 -72(7) . . . . ?
N7 U1 N8 C18 -103(7) . . . . ?
N1 U1 N8 C18 152(7) . . . . ?
N6 U1 N8 C18 -88(7) . . . . ?
N3 U1 N8 C18 73(7) . . . . ?
Cl1 U1 N8 C18 -13(7) . . . . ?
N2 U1 N8 N7 -82.1(6) . . . . ?
N4 U1 N8 N7 176.1(5) . . . . ?
N5 U1 N8 N7 31.1(10) . . . . ?
N1 U1 N8 N7 -105.2(6) . . . . ?
N6 U1 N8 N7 14.8(7) . . . . ?
N3 U1 N8 N7 176.0(6) . . . . ?
Cl1 U1 N8 N7 90.5(5) . . . . ?
N2 N1 C1 C2 -1.7(15) . . . . ?
U1 N1 C1 C2 -93(3) . . . . ?
N2 N1 C1 C4 175.2(11) . . . . ?
U1 N1 C1 C4 84(4) . . . . ?
N1 C1 C2 C3 1.4(16) . . . . ?
C4 C1 C2 C3 -175.3(13) . . . . ?
N1 N2 C3 C2 -0.4(14) . . . . ?
U1 N2 C3 C2 92(4) . . . . ?
N1 N2 C3 C5 -175.9(11) . . . . ?
U1 N2 C3 C5 -83(4) . . . . ?
C1 C2 C3 N2 -0.5(16) . . . . ?
C1 C2 C3 C5 174.0(14) . . . . ?
N4 N3 C6 C7 1.9(13) . . . . ?
U1 N3 C6 C7 91(5) . . . . ?
N4 N3 C6 C9 -177.9(11) . . . . ?
U1 N3 C6 C9 -89(5) . . . . ?
N3 C6 C7 C8 -2.3(14) . . . . ?
C9 C6 C7 C8 177.4(13) . . . . ?
N3 N4 C8 C7 -0.7(12) . . . . ?
U1 N4 C8 C7 -106(5) . . . . ?
N3 N4 C8 C10 -179.1(10) . . . . ?
U1 N4 C8 C10 76(5) . . . . ?
C6 C7 C8 N4 1.8(13) . . . . ?
C6 C7 C8 C10 179.9(12) . . . . ?
N6 N5 C11 C12 0.6(14) . . . . ?
U1 N5 C11 C12 -153(19) . . . . ?
N6 N5 C11 C14 179.1(10) . . . . ?
U1 N5 C11 C14 25(20) . . . . ?
N5 C11 C12 C13 -0.9(15) . . . . ?
C14 C11 C12 C13 -179.2(12) . . . . ?
C11 C12 C13 N6 0.8(15) . . . . ?
C11 C12 C13 C15 179.8(13) . . . . ?
N5 N6 C13 C12 -0.4(13) . . . . ?
U1 N6 C13 C12 84(47) . . . . ?
N5 N6 C13 C15 -179.6(10) . . . . ?
U1 N6 C13 C15 -95(47) . . . . ?
N8 N7 C16 C17 -0.5(13) . . . . ?
U1 N7 C16 C17 -104(5) . . . . ?
N8 N7 C16 C19 178.0(11) . . . . ?
U1 N7 C16 C19 75(6) . . . . ?
N7 C16 C17 C18 0.2(14) . . . . ?
C19 C16 C17 C18 -178.2(13) . . . . ?
N7 N8 C18 C17 -0.5(13) . . . . ?
U1 N8 C18 C17 99(7) . . . . ?
N7 N8 C18 C20 -179.7(11) . . . . ?
U1 N8 C18 C20 -80(7) . . . . ?
C16 C17 C18 N8 0.2(15) . . . . ?
C16 C17 C18 C20 179.4(13) . . . . ?
C21B P1 C21A C22A -67(5) . . . . ?
C23 P1 C21A C22A -90(3) . . . . ?
C24 P1 C21A C22A 165(3) . . . . ?
Fe1 P1 C21A C22A 41(3) . . . . ?
C23 P1 C21B C22B -165(2) . . . . ?
C24 P1 C21B C22B 92(2) . . . . ?
C21A P1 C21B C22B 37(4) . . . . ?
Fe1 P1 C21B C22B -41(2) . . . . ?
P1 C21A C22A P2 -60(3) . . . . ?
C22B P2 C22A C21A -47(3) . . . . ?
C26 P2 C22A C21A -78(3) . . . . ?
C25 P2 C22A C21A -179(3) . . . . ?
Fe1 P2 C22A C21A 57(3) . . . . ?
P1 C21B C22B P2 50(3) . . . . ?
C26 P2 C22B C21B -159(2) . . . . ?
C25 P2 C22B C21B 101(2) . . . . ?
C22A P2 C22B C21B 49(2) . . . . ?
Fe1 P2 C22B C21B -37(2) . . . . ?
